data_7247821
loop_
_publ_author_name
'Ahmed, Naushad'
'Sahu, Prem Prakash'

_publ_section_title
;
 Ferromagnetically coupled CoII2LnIII2 complexes (where LnIII = Ho, Er,
 Yb): experimental and theoretical investigations
;
_journal_issue 47
_journal_name_full CrystEngComm
_journal_page_first 6592
_journal_page_last 6601
_journal_paper_doi 10.1039/D3CE00827D
_journal_volume 25
_journal_year 2023
_chemical_formula_moiety 'C66 H69 Co2 N4 O20 Yb2, 8(C H4 O), 3(N O3)'
_chemical_formula_sum 'C74 H101 Co2 N7 O37 Yb2'
_chemical_formula_weight 2144.55
_space_group_crystal_system monoclinic
_space_group_IT_number 15
_space_group_name_Hall '-C 2yc'
_space_group_name_H-M_alt 'C 1 2/c 1'
_atom_sites_solution_hydrogens mixed
_atom_sites_solution_primary iterative
_audit_creation_date 2022-08-30
_audit_creation_method
;
Olex2 1.5-alpha
(compiled 2022.03.08 svn.r54f81f84 for OlexSys, GUI svn.r6487)
;
_audit_update_record
;
2023-10-16 deposited with the CCDC.	2023-10-27 downloaded from the CCDC.
;
_cell_angle_alpha 90
_cell_angle_beta 96.400(3)
_cell_angle_gamma 90
_cell_formula_units_Z 4
_cell_length_a 26.7585(7)
_cell_length_b 16.0409(5)
_cell_length_c 19.8206(6)
_cell_measurement_reflns_used 15117
_cell_measurement_temperature 100(2)
_cell_measurement_theta_max 30.4050
_cell_measurement_theta_min 1.8460
_cell_volume 8454.6(4)
_computing_cell_refinement 'CrysAlisPro 1.171.38.43 (Rigaku OD, 2015)'
_computing_data_collection 'CrysAlisPro 1.171.38.43 (Rigaku OD, 2015)'
_computing_data_reduction 'CrysAlisPro 1.171.38.43 (Rigaku OD, 2015)'
_computing_molecular_graphics 'Olex2 1.5-alpha (Dolomanov et al., 2009)'
_computing_publication_material 'Olex2 1.5-alpha (Dolomanov et al., 2009)'
_computing_structure_refinement 'SHELXL 2018/3 (Sheldrick, 2015)'
_computing_structure_solution 'olex2.solve 1.5-alpha (Bourhis et al., 2015)'
_diffrn_ambient_temperature 100(2)
_diffrn_measured_fraction_theta_full 0.999
_diffrn_measured_fraction_theta_max 0.999
_diffrn_measurement_device_type 'dtrek-CrysAlisPro-abstract goniometer imported rigaku-d*trek images'
_diffrn_measurement_method '\w scans'
_diffrn_radiation_type MoK\a
_diffrn_radiation_wavelength 0.71073
_diffrn_reflns_av_R_equivalents 0.1002
_diffrn_reflns_av_unetI/netI 0.0683
_diffrn_reflns_Laue_measured_fraction_full 0.999
_diffrn_reflns_Laue_measured_fraction_max 0.999
_diffrn_reflns_limit_h_max 31
_diffrn_reflns_limit_h_min -31
_diffrn_reflns_limit_k_max 19
_diffrn_reflns_limit_k_min -19
_diffrn_reflns_limit_l_max 23
_diffrn_reflns_limit_l_min -23
_diffrn_reflns_number 34693
_diffrn_reflns_point_group_measured_fraction_full 0.999
_diffrn_reflns_point_group_measured_fraction_max 0.999
_diffrn_reflns_theta_full 25.000
_diffrn_reflns_theta_max 25.000
_diffrn_reflns_theta_min 1.856
_exptl_absorpt_coefficient_mu 2.672
_exptl_absorpt_correction_T_max 1.00000
_exptl_absorpt_correction_T_min 0.57025
_exptl_absorpt_correction_type multi-scan
_exptl_absorpt_process_details
;
CrysAlisPro 1.171.38.43 (Rigaku Oxford Diffraction, 2015)
Empirical absorption correction using spherical harmonics,
 implemented in SCALE3 ABSPACK scaling algorithm.
;
_exptl_crystal_colour 'Red Orange'
_exptl_crystal_density_diffrn 1.685
_exptl_crystal_description Block
_exptl_crystal_F_000 4336
_exptl_crystal_size_max 0.2
_exptl_crystal_size_mid 0.15
_exptl_crystal_size_min 0.09
_refine_diff_density_max 1.108
_refine_diff_density_min -0.864
_refine_diff_density_rms 0.142
_refine_ls_extinction_method none
_refine_ls_goodness_of_fit_ref 1.045
_refine_ls_hydrogen_treatment mixed
_refine_ls_matrix_type full
_refine_ls_number_parameters 608
_refine_ls_number_reflns 7455
_refine_ls_number_restraints 64
_refine_ls_restrained_S_all 1.042
_refine_ls_R_factor_all 0.0561
_refine_ls_R_factor_gt 0.0413
_refine_ls_shift/su_max 0.002
_refine_ls_shift/su_mean 0.000
_refine_ls_structure_factor_coef Fsqd
_refine_ls_weighting_details 'w=1/[\s^2^(Fo^2^)+(0.0301P)^2^+23.5288P] where P=(Fo^2^+2Fc^2^)/3'
_refine_ls_weighting_scheme calc
_refine_ls_wR_factor_gt 0.0840
_refine_ls_wR_factor_ref 0.0946
_reflns_Friedel_coverage 0.000
_reflns_number_gt 6042
_reflns_number_total 7455
_reflns_threshold_expression 'I > 2\s(I)'
_cod_data_source_file d3ce00827d2.cif
_cod_data_source_block Co2Yb2
_cod_depositor_comments
;
The following automatic conversions were performed:

data item '_diffrn_ambient_temperature' value '100 (2)' was changed
to '100(2)' -- the value was reformatted.

Automatic conversion script
Id: cif_fix_values 8170 2020-07-09 18:12:32Z antanas 
;
_cod_database_code 7247821
_shelx_shelxl_version_number 2018/3
_shelx_space_group_comment
;
The symmetry employed for this shelxl refinement is uniquely defined
by the following loop, which should always be used as a source of
symmetry information in preference to the above space-group names.
They are only intended as comments.
;
_olex2_refinement_description
;
1. Fixed Uiso
 At 1.2 times of:
  All C(H) groups, All C(H,H) groups
 At 1.5 times of:
  All C(H,H,H) groups, All O(H) groups, All O(H,H) groups
2. Restrained distances
 O33-H33
 0.85 with sigma of 0.01
 O13-H13
 0.85 with sigma of 0.01
 C44-H33
 1.887058 with sigma of 0.02
 C24-H13
 1.90588 with sigma of 0.02
 O1-N2 \\sim O1A-N2A
 with sigma of 0.02
 N2-O2 \\sim N2A-O2A
 with sigma of 0.02
 N2-O4 \\sim N2A-O4A
 with sigma of 0.02
 O4-O2 \\sim O4A-O2A
 with sigma of 0.04
 O1-O4 \\sim O1A-O4A
 with sigma of 0.04
 O1-O2 \\sim O1A-O2A
 with sigma of 0.04
3. Uiso/Uaniso restraints and constraints
O2A \\sim O2: within 2A with sigma of 0.04 and sigma for terminal atoms of 0.08
within 2A
O1A \\sim O1: within 2A with sigma of 0.04 and sigma for terminal atoms of 0.08
within 2A
O4A \\sim O4: within 2A with sigma of 0.04 and sigma for terminal atoms of 0.08
within 2A
4. Rigid body (RIGU) restrains
 O2A, N2A, O1A, O4A
 with sigma for 1-2 distances of 0.004 and sigma for 1-3 distances of 0.004
 O1, O4, O2, N2
 with sigma for 1-2 distances of 0.004 and sigma for 1-3 distances of 0.004
5. Others
 Sof(O2A)=Sof(O4A)=Sof(N2A)=Sof(O1A)=1-FVAR(1)
 Sof(O1)=Sof(N2)=Sof(O4)=Sof(O2)=FVAR(1)
 Fixed Sof: H52A(0.5) H52B(0.5) H52C(0.5)
6.a Rotating group:
 O3W(H3WA,H3WB)
6.b Secondary CH2 refined with riding coordinates:
 C24(H24A,H24B), C44(H44A,H44B)
6.c Aromatic/amide H refined with riding coordinates:
 C37(H37), C17(H17), C32(H32), C39(H39), C19(H19), C12(H12), C13(H13A),
 C14(H14), C34(H34), C22(H22), C33(H33A), C40(H40), C41(H41), C42(H42),
 C21(H21), C20(H20)
6.d Idealised Me refined as rotating group:
 C25(H25A,H25B,H25C), C52(H52A,H52B,H52C), C72(H72A,H72B,H72C), C2S(H2SA,H2SB,
 H2SC), C3S(H3SA,H3SB,H3SC), C4S(H4SA,H4SB,H4SC), C45(H45A,H45B,H45C), C1S(H1SA,
 H1SB,H1SC)
6.e Idealised tetrahedral OH refined as rotating group:
 O2S(H2S), O3S(H3S), O4S(H4S), O1S(H1S)
;
_olex2_submission_special_instructions 'No special instructions were received'

loop_
_space_group_symop_operation_xyz
'x, y, z'
'-x, y, -z+1/2'
'x+1/2, y+1/2, z'
'-x+1/2, y+1/2, -z+1/2'
'-x, -y, -z'
'x, -y, z-1/2'
'-x+1/2, -y+1/2, -z'
'x+1/2, -y+1/2, z-1/2'

loop_
_atom_site_label
_atom_site_type_symbol
_atom_site_fract_x
_atom_site_fract_y
_atom_site_fract_z
_atom_site_U_iso_or_equiv
_atom_site_adp_type
_atom_site_occupancy
_atom_site_site_symmetry_order
_atom_site_calc_flag
_atom_site_refinement_flags_posn
_atom_site_refinement_flags_adp
_atom_site_refinement_flags_occupancy
_atom_site_disorder_assembly
_atom_site_disorder_group
Yb1 Yb 0.44340(2) 0.66795(2) 0.65441(2) 0.02112(9) Uani 1 1 d . . . . .
Co1 Co 0.39315(3) 0.81934(4) 0.54196(3) 0.01990(17) Uani 1 1 d . . . . .
O11 O 0.38506(12) 0.7675(2) 0.63386(17) 0.0207(8) Uani 1 1 d . . . . .
O31 O 0.43890(12) 0.7165(2) 0.54425(16) 0.0222(8) Uani 1 1 d . . . . .
O33 O 0.32369(13) 0.7609(2) 0.50459(18) 0.0244(8) Uani 1 1 d D . . . .
H33 H 0.3316(17) 0.7127(15) 0.4919(17) 0.037 Uiso 1 1 d D U . . .
O12 O 0.35967(13) 0.6431(2) 0.70424(17) 0.0242(8) Uani 1 1 d . . . . .
O32 O 0.51072(14) 0.6136(2) 0.58551(19) 0.0333(10) Uani 1 1 d . . . . .
O13 O 0.46179(13) 0.8875(2) 0.56392(18) 0.0275(9) Uani 1 1 d D . . . .
H13 H 0.4809(18) 0.8586(16) 0.5920(18) 0.041 Uiso 1 1 d D U . . .
O72 O 0.49897(13) 0.7758(2) 0.84360(18) 0.0300(9) Uani 1 1 d . . . . .
O71 O 0.44832(13) 0.7131(2) 0.76425(18) 0.0268(9) Uani 1 1 d . . . . .
O51 O 0.46734(14) 0.5516(2) 0.71019(18) 0.0289(9) Uani 1 1 d . . . . .
O3W O 0.40183(14) 0.5658(2) 0.58955(18) 0.0297(9) Uani 1 1 d . . . . .
H3WA H 0.381722 0.540877 0.613142 0.045 Uiso 1 1 d R U . . .
H3WB H 0.382833 0.588386 0.557371 0.045 Uiso 1 1 d R U . . .
N31 N 0.39756(16) 0.8293(3) 0.4397(2) 0.0228(10) Uani 1 1 d . . . . .
N11 N 0.35875(15) 0.9237(3) 0.5756(2) 0.0211(10) Uani 1 1 d . . . . .
O2S O 0.34152(17) 0.4471(3) 0.6326(2) 0.0444(11) Uani 1 1 d . . . . .
H2S H 0.352187 0.420302 0.667667 0.067 Uiso 1 1 calc R U . . .
O3S O 0.37057(19) 0.3592(3) 0.7439(2) 0.0506(12) Uani 1 1 d . . . . .
H3S H 0.383674 0.313080 0.736194 0.076 Uiso 1 1 calc R U . . .
O4S O 0.4006(2) 0.2059(3) 0.7243(3) 0.0584(13) Uani 1 1 d . . . . .
H4S H 0.427815 0.179722 0.732057 0.088 Uiso 1 1 calc R U . . .
C37 C 0.4319(2) 0.7960(3) 0.4085(3) 0.0256(12) Uani 1 1 d . . . . .
H37 H 0.430875 0.807630 0.361370 0.031 Uiso 1 1 calc R U . . .
C31 C 0.4721(2) 0.7424(3) 0.4378(3) 0.0262(12) Uani 1 1 d . . . . .
O101 O 0.500000 0.1501(5) 0.750000 0.070(2) Uani 1 2 d S T P . .
C35 C 0.5127(2) 0.6491(3) 0.5218(3) 0.0269(13) Uani 1 1 d . . . . .
C36 C 0.47334(19) 0.7038(3) 0.5016(3) 0.0248(12) Uani 1 1 d . . . . .
N101 N 0.500000 0.0719(5) 0.750000 0.044(2) Uani 1 2 d S T P . .
C38 C 0.3595(2) 0.8794(3) 0.4025(2) 0.0239(12) Uani 1 1 d . . . . .
O102 O 0.4602(2) 0.0355(3) 0.7517(3) 0.085(2) Uani 1 1 d . . . . .
C17 C 0.32664(19) 0.9242(3) 0.6198(3) 0.0239(12) Uani 1 1 d . . . . .
H17 H 0.310315 0.975267 0.627950 0.029 Uiso 1 1 calc R U . . .
C15 C 0.32853(18) 0.7112(3) 0.7041(3) 0.0216(12) Uani 1 1 d . . . . .
C18 C 0.3702(2) 1.0009(3) 0.5444(3) 0.0237(12) Uani 1 1 d . . . . .
C23 C 0.4214(2) 1.0228(3) 0.5473(3) 0.0292(13) Uani 1 1 d . . . . .
C32 C 0.5104(2) 0.7234(4) 0.3971(3) 0.0369(15) Uani 1 1 d . . . . .
H32 H 0.509472 0.747990 0.353400 0.044 Uiso 1 1 calc R U . . .
C71 C 0.45895(19) 0.7740(3) 0.8030(3) 0.0238(12) Uani 1 1 d . . . . .
C39 C 0.3723(2) 0.9421(4) 0.3590(3) 0.0298(13) Uani 1 1 d . . . . .
H39 H 0.406642 0.950300 0.352558 0.036 Uiso 1 1 calc R U . . .
O1S O 0.25478(19) 0.3927(3) 0.3719(2) 0.0561(13) Uani 1 1 d . . . . .
H1S H 0.272722 0.431842 0.389216 0.084 Uiso 1 1 calc R U . . .
C25 C 0.3531(2) 0.5804(3) 0.7550(3) 0.0322(14) Uani 1 1 d . . . . .
H25A H 0.378252 0.536419 0.752899 0.048 Uiso 1 1 calc R U . . .
H25B H 0.319311 0.556367 0.746328 0.048 Uiso 1 1 calc R U . . .
H25C H 0.357201 0.606088 0.800153 0.048 Uiso 1 1 calc R U . . .
C16 C 0.34358(18) 0.7781(3) 0.6637(2) 0.0187(11) Uani 1 1 d . . . . .
C19 C 0.3332(2) 1.0501(3) 0.5112(3) 0.0294(13) Uani 1 1 d . . . . .
H19 H 0.298886 1.034036 0.509608 0.035 Uiso 1 1 calc R U . . .
C12 C 0.2722(2) 0.8568(3) 0.6944(3) 0.0260(12) Uani 1 1 d . . . . .
H12 H 0.253051 0.906760 0.692351 0.031 Uiso 1 1 calc R U . . .
C24 C 0.4614(2) 0.9723(4) 0.5878(3) 0.0352(15) Uani 1 1 d D . . . .
H24A H 0.494660 0.997946 0.584318 0.042 Uiso 1 1 calc R U . . .
H24B H 0.455392 0.972597 0.636142 0.042 Uiso 1 1 calc R U . . .
C11 C 0.31426(19) 0.8511(3) 0.6576(3) 0.0226(12) Uani 1 1 d . . . . .
C13 C 0.2583(2) 0.7913(4) 0.7334(3) 0.0319(14) Uani 1 1 d . . . . .
H13A H 0.229451 0.796076 0.756990 0.038 Uiso 1 1 calc R U . . .
C52 C 0.500000 0.4221(5) 0.750000 0.043(2) Uani 1 2 d S T P . .
H52A H 0.468023 0.401727 0.763424 0.064 Uiso 0.5 1 calc R U P A -1
H52B H 0.527760 0.401727 0.782212 0.064 Uiso 0.5 1 calc R U P A -1
H52C H 0.504217 0.401727 0.704363 0.064 Uiso 0.5 1 calc R U P A -1
C14 C 0.2863(2) 0.7186(3) 0.7382(3) 0.0256(12) Uani 1 1 d . . . . .
H14 H 0.276487 0.673584 0.764935 0.031 Uiso 1 1 calc R U . . .
C34 C 0.5504(2) 0.6324(4) 0.4811(3) 0.0380(15) Uani 1 1 d . . . . .
H34 H 0.576939 0.595135 0.496006 0.046 Uiso 1 1 calc R U . . .
C22 C 0.4330(2) 1.0960(4) 0.5150(3) 0.0405(16) Uani 1 1 d . . . . .
H22 H 0.467242 1.111669 0.515178 0.049 Uiso 1 1 calc R U . . .
C43 C 0.30908(19) 0.8674(3) 0.4129(3) 0.0225(12) Uani 1 1 d . . . . .
C51 C 0.500000 0.5152(5) 0.750000 0.0269(18) Uani 1 2 d S T P . .
C33 C 0.5487(2) 0.6708(4) 0.4188(3) 0.0429(17) Uani 1 1 d . . . . .
H33A H 0.574594 0.660493 0.390669 0.052 Uiso 1 1 calc R U . . .
C44 C 0.2891(2) 0.7981(4) 0.4536(3) 0.0354(15) Uani 1 1 d D . . . .
H44A H 0.260436 0.820225 0.475634 0.042 Uiso 1 1 calc R U . . .
H44B H 0.275808 0.753856 0.421698 0.042 Uiso 1 1 calc R U . . .
C40 C 0.3360(2) 0.9923(4) 0.3253(3) 0.0352(14) Uani 1 1 d . . . . .
H40 H 0.345250 1.033862 0.294773 0.042 Uiso 1 1 calc R U . . .
C41 C 0.2859(2) 0.9823(4) 0.3359(3) 0.0365(14) Uani 1 1 d . . . . .
H41 H 0.260673 1.017471 0.313694 0.044 Uiso 1 1 calc R U . . .
C72 C 0.4250(2) 0.8466(4) 0.8005(3) 0.0420(16) Uani 1 1 d . . . . .
H72A H 0.429925 0.876353 0.843874 0.063 Uiso 1 1 calc R U . . .
H72B H 0.390080 0.827661 0.791959 0.063 Uiso 1 1 calc R U . . .
H72C H 0.432543 0.884056 0.763845 0.063 Uiso 1 1 calc R U . . .
C42 C 0.2735(2) 0.9200(3) 0.3793(3) 0.0285(13) Uani 1 1 d . . . . .
H42 H 0.239186 0.913052 0.386372 0.034 Uiso 1 1 calc R U . . .
C2S C 0.3119(3) 0.3943(4) 0.5874(4) 0.0527(18) Uani 1 1 d . . . . .
H2SA H 0.302546 0.423660 0.544481 0.079 Uiso 1 1 calc R U . . .
H2SB H 0.281410 0.378380 0.607422 0.079 Uiso 1 1 calc R U . . .
H2SC H 0.331146 0.344140 0.578869 0.079 Uiso 1 1 calc R U . . .
C21 C 0.3960(3) 1.1466(4) 0.4826(3) 0.0458(18) Uani 1 1 d . . . . .
H21 H 0.404941 1.197216 0.462257 0.055 Uiso 1 1 calc R U . . .
C20 C 0.3463(3) 1.1239(4) 0.4797(3) 0.0431(17) Uani 1 1 d . . . . .
H20 H 0.320936 1.158136 0.456557 0.052 Uiso 1 1 calc R U . . .
C3S C 0.3684(3) 0.3676(5) 0.8115(4) 0.059(2) Uani 1 1 d . . . . .
H3SA H 0.347669 0.416077 0.819829 0.089 Uiso 1 1 calc R U . . .
H3SB H 0.402459 0.375571 0.834475 0.089 Uiso 1 1 calc R U . . .
H3SC H 0.353615 0.317340 0.829099 0.089 Uiso 1 1 calc R U . . .
C4S C 0.3653(3) 0.1562(5) 0.6844(4) 0.071(2) Uani 1 1 d . . . . .
H4SA H 0.370202 0.162316 0.636402 0.107 Uiso 1 1 calc R U . . .
H4SB H 0.331163 0.174078 0.691234 0.107 Uiso 1 1 calc R U . . .
H4SC H 0.369849 0.097663 0.697840 0.107 Uiso 1 1 calc R U . . .
C45 C 0.5436(3) 0.5429(5) 0.6008(4) 0.082(3) Uani 1 1 d . . . . .
H45A H 0.535853 0.516726 0.643043 0.123 Uiso 1 1 calc R U . . .
H45B H 0.578658 0.561759 0.605979 0.123 Uiso 1 1 calc R U . . .
H45C H 0.538565 0.502413 0.563628 0.123 Uiso 1 1 calc R U . . .
C1S C 0.2658(4) 0.3185(5) 0.4099(4) 0.073(3) Uani 1 1 d . . . . .
H1SA H 0.252720 0.270323 0.383086 0.109 Uiso 1 1 calc R U . . .
H1SB H 0.249931 0.321088 0.452072 0.109 Uiso 1 1 calc R U . . .
H1SC H 0.302272 0.313017 0.420637 0.109 Uiso 1 1 calc R U . . .
O1 O 0.3561(2) 0.6091(3) 0.4656(3) 0.0379(16) Uani 0.808(9) 1 d D U P B 1
N2 N 0.3234(3) 0.5516(5) 0.4492(4) 0.0318(19) Uani 0.808(9) 1 d D . P B 1
O4 O 0.3374(2) 0.4848(4) 0.4319(4) 0.065(2) Uani 0.808(9) 1 d D U P B 1
O2 O 0.2787(2) 0.5680(4) 0.4499(4) 0.060(2) Uani 0.808(9) 1 d D U P B 1
O2A O 0.318(2) 0.573(3) 0.4719(19) 0.115(18) Uani 0.192(9) 1 d D U P B 2
O4A O 0.3333(12) 0.5234(18) 0.3730(16) 0.081(10) Uani 0.192(9) 1 d D U P B 2
N2A N 0.3365(12) 0.5739(17) 0.4183(16) 0.051(8) Uani 0.192(9) 1 d D . P B 2
O1A O 0.3545(13) 0.6457(16) 0.4062(19) 0.096(12) Uani 0.192(9) 1 d D U P B 2

loop_
_atom_site_aniso_label
_atom_site_aniso_U_11
_atom_site_aniso_U_22
_atom_site_aniso_U_33
_atom_site_aniso_U_23
_atom_site_aniso_U_13
_atom_site_aniso_U_12
Yb1 0.01530(13) 0.02476(14) 0.02310(15) -0.00020(10) 0.00122(10) 0.00124(9)
Co1 0.0148(4) 0.0257(4) 0.0195(4) -0.0008(3) 0.0036(3) -0.0009(3)
O11 0.0120(18) 0.028(2) 0.0232(19) 0.0037(16) 0.0066(15) 0.0051(15)
O31 0.0167(19) 0.032(2) 0.0183(19) -0.0013(16) 0.0030(16) 0.0047(16)
O33 0.0185(19) 0.026(2) 0.028(2) 0.0013(17) 0.0007(16) -0.0049(16)
O12 0.0187(19) 0.024(2) 0.030(2) 0.0065(16) 0.0048(16) 0.0010(15)
O32 0.025(2) 0.043(3) 0.033(2) 0.0003(19) 0.0061(18) 0.0134(18)
O13 0.018(2) 0.035(2) 0.029(2) -0.0034(18) 0.0016(17) -0.0055(17)
O72 0.018(2) 0.042(2) 0.029(2) -0.0053(18) -0.0008(17) 0.0063(17)
O71 0.025(2) 0.029(2) 0.027(2) -0.0046(17) 0.0049(17) -0.0052(17)
O51 0.026(2) 0.026(2) 0.034(2) 0.0024(17) -0.0003(18) 0.0049(17)
O3W 0.032(2) 0.027(2) 0.029(2) 0.0026(17) -0.0027(18) -0.0040(17)
N31 0.017(2) 0.029(3) 0.023(2) 0.001(2) 0.003(2) -0.0055(19)
N11 0.020(2) 0.021(2) 0.022(2) 0.0016(19) 0.001(2) -0.0032(18)
O2S 0.048(3) 0.040(3) 0.043(3) 0.006(2) -0.006(2) -0.012(2)
O3S 0.064(3) 0.051(3) 0.037(3) 0.009(2) 0.008(2) 0.005(3)
O4S 0.069(4) 0.051(3) 0.055(3) -0.015(3) 0.005(3) 0.005(3)
C37 0.024(3) 0.036(3) 0.017(3) 0.000(2) 0.006(2) -0.010(2)
C31 0.023(3) 0.035(3) 0.021(3) -0.001(2) 0.004(2) 0.003(2)
O101 0.055(5) 0.047(5) 0.103(6) 0.000 -0.015(4) 0.000
C35 0.021(3) 0.036(3) 0.024(3) -0.007(3) 0.001(2) 0.002(2)
C36 0.016(3) 0.033(3) 0.027(3) -0.006(2) 0.007(2) 0.000(2)
N101 0.063(6) 0.038(5) 0.034(4) 0.000 0.019(4) 0.000
C38 0.023(3) 0.035(3) 0.013(3) -0.001(2) -0.004(2) -0.005(2)
O102 0.100(5) 0.073(4) 0.093(4) -0.019(3) 0.061(4) -0.032(4)
C17 0.020(3) 0.024(3) 0.027(3) -0.005(2) -0.002(2) 0.002(2)
C15 0.014(3) 0.027(3) 0.023(3) -0.001(2) -0.001(2) -0.002(2)
C18 0.027(3) 0.024(3) 0.021(3) -0.003(2) 0.009(2) -0.003(2)
C23 0.028(3) 0.029(3) 0.033(3) -0.007(3) 0.009(3) -0.010(2)
C32 0.030(3) 0.060(4) 0.023(3) 0.000(3) 0.010(3) 0.005(3)
C71 0.018(3) 0.033(3) 0.023(3) 0.000(2) 0.011(2) 0.002(2)
C39 0.022(3) 0.044(4) 0.023(3) 0.006(3) 0.002(2) -0.012(3)
O1S 0.058(3) 0.050(3) 0.060(3) -0.008(3) 0.001(3) -0.003(3)
C25 0.028(3) 0.025(3) 0.045(4) 0.013(3) 0.007(3) 0.001(2)
C16 0.012(2) 0.026(3) 0.019(3) 0.002(2) 0.002(2) -0.001(2)
C19 0.033(3) 0.025(3) 0.030(3) 0.002(3) 0.005(3) -0.001(3)
C12 0.019(3) 0.028(3) 0.031(3) 0.002(3) 0.003(2) 0.004(2)
C24 0.023(3) 0.044(4) 0.039(4) -0.013(3) 0.004(3) -0.010(3)
C11 0.017(3) 0.030(3) 0.021(3) -0.003(2) 0.003(2) -0.002(2)
C13 0.026(3) 0.034(3) 0.038(4) 0.002(3) 0.015(3) 0.003(3)
C52 0.038(5) 0.021(4) 0.067(6) 0.000 -0.006(5) 0.000
C14 0.024(3) 0.031(3) 0.022(3) 0.007(2) 0.005(2) -0.006(2)
C34 0.027(3) 0.056(4) 0.032(3) -0.009(3) 0.006(3) 0.013(3)
C22 0.037(4) 0.035(4) 0.052(4) -0.003(3) 0.016(3) -0.009(3)
C43 0.017(3) 0.025(3) 0.025(3) 0.000(2) -0.001(2) -0.006(2)
C51 0.031(5) 0.020(4) 0.031(5) 0.000 0.008(4) 0.000
C33 0.028(3) 0.068(5) 0.034(4) -0.004(3) 0.010(3) 0.015(3)
C44 0.017(3) 0.046(4) 0.042(4) 0.016(3) 0.001(3) -0.001(3)
C40 0.032(3) 0.040(4) 0.032(3) 0.014(3) -0.005(3) -0.010(3)
C41 0.032(3) 0.040(4) 0.035(3) 0.003(3) -0.011(3) 0.000(3)
C72 0.032(4) 0.042(4) 0.048(4) -0.006(3) -0.010(3) 0.013(3)
C42 0.019(3) 0.037(3) 0.029(3) 0.005(3) -0.002(2) -0.004(2)
C2S 0.052(5) 0.048(4) 0.056(4) -0.005(4) -0.004(4) -0.015(4)
C21 0.070(5) 0.025(3) 0.045(4) -0.001(3) 0.021(4) -0.009(3)
C20 0.057(5) 0.033(4) 0.041(4) 0.007(3) 0.011(3) 0.009(3)
C3S 0.052(5) 0.053(5) 0.072(6) 0.008(4) 0.002(4) 0.001(4)
C4S 0.086(7) 0.068(6) 0.058(5) -0.012(4) 0.001(5) -0.015(5)
C45 0.080(6) 0.104(7) 0.070(5) 0.041(5) 0.038(5) 0.069(5)
C1S 0.110(8) 0.058(5) 0.049(5) -0.008(4) 0.004(5) -0.007(5)
O1 0.031(3) 0.034(3) 0.044(4) -0.004(3) -0.015(3) -0.004(2)
N2 0.029(4) 0.033(3) 0.033(5) -0.008(3) 0.002(4) 0.001(3)
O4 0.055(4) 0.035(3) 0.108(6) -0.023(4) 0.026(4) -0.001(3)
O2 0.022(3) 0.063(4) 0.092(5) -0.002(4) -0.002(3) 0.006(3)
O2A 0.13(4) 0.14(3) 0.09(2) 0.02(2) 0.07(2) 0.02(3)
O4A 0.09(2) 0.075(18) 0.082(19) -0.014(15) 0.016(18) 0.014(16)
N2A 0.037(18) 0.060(15) 0.059(18) 0.006(12) 0.016(15) 0.003(13)
O1A 0.09(2) 0.063(15) 0.14(3) 0.005(15) 0.06(2) -0.011(14)

loop_
_atom_type_symbol
_atom_type_description
_atom_type_scat_dispersion_real
_atom_type_scat_dispersion_imag
_atom_type_scat_source
C C 0.0033 0.0016 'International Tables Vol C Tables 4.2.6.8 and 6.1.1.4'
H H 0.0000 0.0000 'International Tables Vol C Tables 4.2.6.8 and 6.1.1.4'
Co Co 0.3494 0.9721 'International Tables Vol C Tables 4.2.6.8 and 6.1.1.4'
N N 0.0061 0.0033 'International Tables Vol C Tables 4.2.6.8 and 6.1.1.4'
O O 0.0106 0.0060 'International Tables Vol C Tables 4.2.6.8 and 6.1.1.4'
Yb Yb -0.3850 5.5486 'International Tables Vol C Tables 4.2.6.8 and 6.1.1.4'

loop_
_geom_angle_atom_site_label_1
_geom_angle_atom_site_label_2
_geom_angle_atom_site_label_3
_geom_angle
_geom_angle_site_symmetry_1
_geom_angle_site_symmetry_3
_geom_angle_publ_flag
O11 Yb1 O31 68.01(11) . . ?
O11 Yb1 O12 64.01(11) . . ?
O11 Yb1 O32 132.12(12) . . ?
O11 Yb1 O72 85.40(13) . 2_656 ?
O11 Yb1 O71 84.95(13) . . ?
O11 Yb1 O3W 97.05(13) . . ?
O11 Yb1 H3WA 95.4 . . ?
O11 Yb1 H3WB 81.7 . . ?
O31 Yb1 O12 117.29(11) . . ?
O31 Yb1 O32 64.62(12) . . ?
O31 Yb1 O72 74.26(13) . 2_656 ?
O31 Yb1 H3WA 90.1 . . ?
O31 Yb1 H3WB 61.4 . . ?
O12 Yb1 H3WA 58.0 . . ?
O12 Yb1 H3WB 73.8 . . ?
O32 Yb1 O12 148.62(12) . . ?
O32 Yb1 H3WA 91.4 . . ?
O32 Yb1 H3WB 81.9 . . ?
O72 Yb1 O12 135.62(12) 2_656 . ?
O72 Yb1 O32 75.76(13) 2_656 . ?
O72 Yb1 H3WA 162.9 2_656 . ?
O72 Yb1 H3WB 135.5 2_656 . ?
O71 Yb1 O31 141.80(13) . . ?
O71 Yb1 O12 69.15(12) . . ?
O71 Yb1 O32 130.85(13) . . ?
O71 Yb1 O72 77.24(12) . 2_656 ?
O71 Yb1 O3W 137.22(12) . . ?
O71 Yb1 H3WA 119.9 . . ?
O71 Yb1 H3WB 142.8 . . ?
O51 Yb1 O11 147.61(12) . . ?
O51 Yb1 O31 137.23(12) . . ?
O51 Yb1 O12 83.94(12) . . ?
O51 Yb1 O32 78.28(12) . . ?
O51 Yb1 O72 117.62(14) . 2_656 ?
O51 Yb1 O71 79.04(13) . . ?
O51 Yb1 O3W 76.96(14) . . ?
O51 Yb1 H3WA 69.4 . . ?
O51 Yb1 H3WB 94.3 . . ?
O3W Yb1 O31 74.90(13) . . ?
O3W Yb1 O12 73.51(12) . . ?
O3W Yb1 O32 77.38(13) . . ?
O3W Yb1 O72 145.52(13) . 2_656 ?
O3W Yb1 H3WA 17.4 . . ?
O3W Yb1 H3WB 17.3 . . ?
H3WA Yb1 H3WB 28.9 . . ?
O11 Co1 O31 76.97(13) . . ?
O11 Co1 O33 87.47(14) . . ?
O11 Co1 O13 101.60(14) . . ?
O11 Co1 N31 160.10(15) . . ?
O11 Co1 N11 86.92(14) . . ?
O31 Co1 O33 98.52(14) . . ?
O31 Co1 O13 84.84(14) . . ?
O31 Co1 N11 159.17(15) . . ?
O33 Co1 O13 170.85(14) . . ?
N31 Co1 O31 89.11(15) . . ?
N31 Co1 O33 80.52(15) . . ?
N31 Co1 O13 91.07(15) . . ?
N31 Co1 N11 109.53(17) . . ?
N11 Co1 O33 93.79(15) . . ?
N11 Co1 O13 85.60(15) . . ?
Co1 O11 Yb1 108.21(13) . . ?
C16 O11 Yb1 127.7(3) . . ?
C16 O11 Co1 121.7(3) . . ?
Co1 O31 Yb1 105.08(13) . . ?
C36 O31 Yb1 125.5(3) . . ?
C36 O31 Co1 124.1(3) . . ?
Co1 O33 H33 105(3) . . ?
C44 O33 Co1 122.2(3) . . ?
C44 O33 H33 110(2) . . ?
C15 O12 Yb1 115.4(3) . . ?
C15 O12 C25 115.6(4) . . ?
C25 O12 Yb1 123.5(3) . . ?
C35 O32 Yb1 116.7(3) . . ?
C35 O32 C45 115.2(4) . . ?
C45 O32 Yb1 127.6(3) . . ?
Co1 O13 H13 107(3) . . ?
C24 O13 Co1 120.8(3) . . ?
C24 O13 H13 109(2) . . ?
C71 O72 Yb1 120.6(3) . 2_656 ?
C71 O71 Yb1 144.6(3) . . ?
C51 O51 Yb1 147.6(4) . . ?
Yb1 O3W H3WA 109.0 . . ?
Yb1 O3W H3WB 109.2 . . ?
H3WA O3W H3WB 104.5 . . ?
C37 N31 Co1 124.7(4) . . ?
C37 N31 C38 119.5(4) . . ?
C38 N31 Co1 115.8(3) . . ?
C17 N11 Co1 125.5(3) . . ?
C17 N11 C18 118.4(4) . . ?
C18 N11 Co1 116.0(3) . . ?
C2S O2S H2S 109.5 . . ?
C3S O3S H3S 109.5 . . ?
C4S O4S H4S 109.5 . . ?
N31 C37 H37 116.7 . . ?
N31 C37 C31 126.5(5) . . ?
C31 C37 H37 116.7 . . ?
C36 C31 C37 124.4(4) . . ?
C36 C31 C32 118.4(5) . . ?
C32 C31 C37 117.0(5) . . ?
O32 C35 C36 114.5(4) . . ?
C34 C35 O32 123.6(5) . . ?
C34 C35 C36 122.0(5) . . ?
O31 C36 C31 123.7(5) . . ?
O31 C36 C35 117.8(5) . . ?
C35 C36 C31 118.5(4) . . ?
O102 N101 O101 118.6(4) 2_656 . ?
O102 N101 O101 118.6(4) . . ?
O102 N101 O102 122.7(9) 2_656 . ?
C39 C38 N31 120.8(5) . . ?
C39 C38 C43 119.9(5) . . ?
C43 C38 N31 119.2(4) . . ?
N11 C17 H17 118.3 . . ?
N11 C17 C11 123.5(5) . . ?
C11 C17 H17 118.3 . . ?
O12 C15 C16 113.0(4) . . ?
O12 C15 C14 126.5(4) . . ?
C14 C15 C16 120.5(5) . . ?
C23 C18 N11 116.9(5) . . ?
C19 C18 N11 121.6(5) . . ?
C19 C18 C23 121.5(5) . . ?
C18 C23 C24 121.3(5) . . ?
C22 C23 C18 117.2(6) . . ?
C22 C23 C24 121.4(5) . . ?
C31 C32 H32 119.2 . . ?
C33 C32 C31 121.7(5) . . ?
C33 C32 H32 119.2 . . ?
O72 C71 Yb1 39.2(2) . 2_656 ?
O72 C71 C72 118.6(5) . . ?
O71 C71 Yb1 82.5(3) . 2_656 ?
O71 C71 O72 121.6(5) . . ?
O71 C71 C72 119.8(5) . . ?
C72 C71 Yb1 157.6(4) . 2_656 ?
C38 C39 H39 119.5 . . ?
C40 C39 C38 120.9(5) . . ?
C40 C39 H39 119.5 . . ?
C1S O1S H1S 109.5 . . ?
O12 C25 H25A 109.5 . . ?
O12 C25 H25B 109.5 . . ?
O12 C25 H25C 109.5 . . ?
H25A C25 H25B 109.5 . . ?
H25A C25 H25C 109.5 . . ?
H25B C25 H25C 109.5 . . ?
O11 C16 C15 117.3(4) . . ?
O11 C16 C11 123.6(4) . . ?
C11 C16 C15 119.1(4) . . ?
C18 C19 H19 120.2 . . ?
C18 C19 C20 119.7(6) . . ?
C20 C19 H19 120.2 . . ?
C11 C12 H12 119.3 . . ?
C13 C12 H12 119.3 . . ?
C13 C12 C11 121.4(5) . . ?
O13 C24 C23 111.5(5) . . ?
O13 C24 H24A 109.3 . . ?
O13 C24 H24B 109.3 . . ?
C23 C24 H24A 109.3 . . ?
C23 C24 H24B 109.3 . . ?
H24A C24 H24B 108.0 . . ?
C16 C11 C17 124.1(4) . . ?
C16 C11 C12 118.5(5) . . ?
C12 C11 C17 117.2(5) . . ?
C12 C13 H13A 119.9 . . ?
C12 C13 C14 120.2(5) . . ?
C14 C13 H13A 119.9 . . ?
H52A C52 H52B 109.5 . . ?
H52A C52 H52C 109.5 . . ?
H52B C52 H52C 109.5 . . ?
C51 C52 H52A 109.5 . . ?
C51 C52 H52B 109.5 . . ?
C51 C52 H52C 109.5 . . ?
C15 C14 H14 119.9 . . ?
C13 C14 C15 120.2(5) . . ?
C13 C14 H14 119.9 . . ?
C35 C34 H34 120.6 . . ?
C33 C34 C35 118.9(6) . . ?
C33 C34 H34 120.6 . . ?
C23 C22 H22 119.2 . . ?
C21 C22 C23 121.7(6) . . ?
C21 C22 H22 119.1 . . ?
C38 C43 C44 125.8(5) . . ?
C42 C43 C38 117.9(5) . . ?
C42 C43 C44 116.1(5) . . ?
O51 C51 O51 124.5(7) 2_656 . ?
O51 C51 C52 117.8(4) 2_656 . ?
O51 C51 C52 117.8(4) . . ?
C32 C33 C34 120.5(5) . . ?
C32 C33 H33A 119.7 . . ?
C34 C33 H33A 119.7 . . ?
O33 C44 C43 116.7(5) . . ?
O33 C44 H44A 108.1 . . ?
O33 C44 H44B 108.1 . . ?
C43 C44 H44A 108.1 . . ?
C43 C44 H44B 108.1 . . ?
H44A C44 H44B 107.3 . . ?
C39 C40 H40 120.1 . . ?
C39 C40 C41 119.9(5) . . ?
C41 C40 H40 120.1 . . ?
C40 C41 H41 120.6 . . ?
C42 C41 C40 118.8(5) . . ?
C42 C41 H41 120.6 . . ?
C71 C72 H72A 109.5 . . ?
C71 C72 H72B 109.5 . . ?
C71 C72 H72C 109.5 . . ?
H72A C72 H72B 109.5 . . ?
H72A C72 H72C 109.5 . . ?
H72B C72 H72C 109.5 . . ?
C43 C42 H42 118.7 . . ?
C41 C42 C43 122.6(5) . . ?
C41 C42 H42 118.7 . . ?
O2S C2S H2SA 109.5 . . ?
O2S C2S H2SB 109.5 . . ?
O2S C2S H2SC 109.5 . . ?
H2SA C2S H2SB 109.5 . . ?
H2SA C2S H2SC 109.5 . . ?
H2SB C2S H2SC 109.5 . . ?
C22 C21 H21 119.8 . . ?
C20 C21 C22 120.3(6) . . ?
C20 C21 H21 119.8 . . ?
C19 C20 H20 120.2 . . ?
C21 C20 C19 119.6(6) . . ?
C21 C20 H20 120.2 . . ?
O3S C3S H3SA 109.5 . . ?
O3S C3S H3SB 109.5 . . ?
O3S C3S H3SC 109.5 . . ?
H3SA C3S H3SB 109.5 . . ?
H3SA C3S H3SC 109.5 . . ?
H3SB C3S H3SC 109.5 . . ?
O4S C4S H4SA 109.5 . . ?
O4S C4S H4SB 109.5 . . ?
O4S C4S H4SC 109.5 . . ?
H4SA C4S H4SB 109.5 . . ?
H4SA C4S H4SC 109.5 . . ?
H4SB C4S H4SC 109.5 . . ?
O32 C45 H45A 109.5 . . ?
O32 C45 H45B 109.5 . . ?
O32 C45 H45C 109.5 . . ?
H45A C45 H45B 109.5 . . ?
H45A C45 H45C 109.5 . . ?
H45B C45 H45C 109.5 . . ?
O1S C1S H1SA 109.5 . . ?
O1S C1S H1SB 109.5 . . ?
O1S C1S H1SC 109.5 . . ?
H1SA C1S H1SB 109.5 . . ?
H1SA C1S H1SC 109.5 . . ?
H1SB C1S H1SC 109.5 . . ?
O4 N2 O1 119.2(8) . . ?
O4 N2 O2 122.1(8) . . ?
O2 N2 O1 118.7(7) . . ?
O2A N2A O1A 112(3) . . ?
O4A N2A O2A 129(3) . . ?
O4A N2A O1A 117(3) . . ?

loop_
_geom_bond_atom_site_label_1
_geom_bond_atom_site_label_2
_geom_bond_distance
_geom_bond_site_symmetry_2
_geom_bond_publ_flag
Yb1 O11 2.239(3) . ?
Yb1 O31 2.308(3) . ?
Yb1 O12 2.578(3) . ?
Yb1 O32 2.533(3) . ?
Yb1 O72 2.315(4) 2_656 ?
Yb1 O71 2.284(3) . ?
Yb1 O51 2.226(4) . ?
Yb1 O3W 2.292(4) . ?
Yb1 H3WA 2.6921 . ?
Yb1 H3WB 2.6945 . ?
Co1 O11 2.036(3) . ?
Co1 O31 2.052(3) . ?
Co1 O33 2.139(4) . ?
Co1 O13 2.140(4) . ?
Co1 N31 2.050(4) . ?
Co1 N11 2.056(4) . ?
O11 C16 1.326(5) . ?
O31 C36 1.334(6) . ?
O33 H33 0.847(10) . ?
O33 C44 1.424(7) . ?
O12 C15 1.374(6) . ?
O12 C25 1.447(6) . ?
O32 C35 1.391(6) . ?
O32 C45 1.446(7) . ?
O13 H13 0.851(10) . ?
O13 C24 1.439(7) . ?
O72 C71 1.266(6) . ?
O71 C71 1.255(6) . ?
O51 C51 1.255(5) . ?
O3W H3WA 0.8513 . ?
O3W H3WB 0.8507 . ?
N31 C37 1.280(6) . ?
N31 C38 1.435(7) . ?
N11 C17 1.294(6) . ?
N11 C18 1.433(6) . ?
O2S H2S 0.8400 . ?
O2S C2S 1.411(7) . ?
O3S H3S 0.8400 . ?
O3S C3S 1.353(8) . ?
O4S H4S 0.8400 . ?
O4S C4S 1.410(9) . ?
C37 H37 0.9500 . ?
C37 C31 1.448(8) . ?
C31 C36 1.405(7) . ?
C31 C32 1.406(7) . ?
O101 N101 1.254(9) . ?
C35 C36 1.395(7) . ?
C35 C34 1.386(7) . ?
N101 O102 1.220(6) 2_656 ?
N101 O102 1.220(6) . ?
C38 C39 1.392(7) . ?
C38 C43 1.400(7) . ?
C17 H17 0.9500 . ?
C17 C11 1.449(7) . ?
C15 C16 1.423(7) . ?
C15 C14 1.384(7) . ?
C18 C23 1.409(7) . ?
C18 C19 1.376(8) . ?
C23 C24 1.501(8) . ?
C23 C22 1.389(8) . ?
C32 H32 0.9500 . ?
C32 C33 1.361(8) . ?
C71 C72 1.474(7) . ?
C39 H39 0.9500 . ?
C39 C40 1.377(8) . ?
O1S H1S 0.8400 . ?
O1S C1S 1.422(8) . ?
C25 H25A 0.9800 . ?
C25 H25B 0.9800 . ?
C25 H25C 0.9800 . ?
C16 C11 1.408(7) . ?
C19 H19 0.9500 . ?
C19 C20 1.402(8) . ?
C12 H12 0.9500 . ?
C12 C11 1.411(7) . ?
C12 C13 1.379(7) . ?
C24 H24A 0.9900 . ?
C24 H24B 0.9900 . ?
C13 H13A 0.9500 . ?
C13 C14 1.383(7) . ?
C52 H52A 0.9800 . ?
C52 H52B 0.9800 . ?
C52 H52C 0.9800 . ?
C52 C51 1.494(10) . ?
C14 H14 0.9500 . ?
C34 H34 0.9500 . ?
C34 C33 1.377(8) . ?
C22 H22 0.9500 . ?
C22 C21 1.382(9) . ?
C43 C44 1.506(7) . ?
C43 C42 1.387(7) . ?
C33 H33A 0.9500 . ?
C44 H44A 0.9900 . ?
C44 H44B 0.9900 . ?
C40 H40 0.9500 . ?
C40 C41 1.390(8) . ?
C41 H41 0.9500 . ?
C41 C42 1.383(7) . ?
C72 H72A 0.9800 . ?
C72 H72B 0.9800 . ?
C72 H72C 0.9800 . ?
C42 H42 0.9500 . ?
C2S H2SA 0.9800 . ?
C2S H2SB 0.9800 . ?
C2S H2SC 0.9800 . ?
C21 H21 0.9500 . ?
C21 C20 1.373(9) . ?
C20 H20 0.9500 . ?
C3S H3SA 0.9800 . ?
C3S H3SB 0.9800 . ?
C3S H3SC 0.9800 . ?
C4S H4SA 0.9800 . ?
C4S H4SB 0.9800 . ?
C4S H4SC 0.9800 . ?
C45 H45A 0.9800 . ?
C45 H45B 0.9800 . ?
C45 H45C 0.9800 . ?
C1S H1SA 0.9800 . ?
C1S H1SB 0.9800 . ?
C1S H1SC 0.9800 . ?
O1 N2 1.287(9) . ?
N2 O4 1.198(8) . ?
N2 O2 1.225(10) . ?
O2A N2A 1.23(2) . ?
O4A N2A 1.205(18) . ?
N2A O1A 1.28(2) . ?

loop_
_geom_torsion_atom_site_label_1
_geom_torsion_atom_site_label_2
_geom_torsion_atom_site_label_3
_geom_torsion_atom_site_label_4
_geom_torsion
_geom_torsion_site_symmetry_1
_geom_torsion_site_symmetry_2
_geom_torsion_site_symmetry_3
_geom_torsion_site_symmetry_4
_geom_torsion_publ_flag
Yb1 O11 C16 C15 -13.1(6) . . . . ?
Yb1 O11 C16 C11 166.8(4) . . . . ?
Yb1 O31 C36 C31 -172.3(4) . . . . ?
Yb1 O31 C36 C35 7.8(7) . . . . ?
Yb1 O12 C15 C16 12.4(5) . . . . ?
Yb1 O12 C15 C14 -167.8(4) . . . . ?
Yb1 O32 C35 C36 -6.7(6) . . . . ?
Yb1 O32 C35 C34 173.0(5) . . . . ?
Yb1 O72 C71 O71 2.4(6) 2_656 . . . ?
Yb1 O72 C71 C72 -176.0(4) 2_656 . . . ?
Yb1 O71 C71 Yb1 -105.0(5) . . . 2_656 ?
Yb1 O71 C71 O72 -106.5(6) . . . . ?
Yb1 O71 C71 C72 71.9(7) . . . . ?
Yb1 O51 C51 O51 20.2(4) . . . 2_656 ?
Yb1 O51 C51 C52 -159.8(4) . . . . ?
Co1 O11 C16 C15 147.2(4) . . . . ?
Co1 O11 C16 C11 -33.0(6) . . . . ?
Co1 O31 C36 C31 -21.8(7) . . . . ?
Co1 O31 C36 C35 158.3(4) . . . . ?
Co1 O33 C44 C43 16.9(7) . . . . ?
Co1 O13 C24 C23 -45.1(5) . . . . ?
Co1 N31 C37 C31 3.3(8) . . . . ?
Co1 N31 C38 C39 129.4(4) . . . . ?
Co1 N31 C38 C43 -47.4(6) . . . . ?
Co1 N11 C17 C11 6.8(7) . . . . ?
Co1 N11 C18 C23 -55.8(5) . . . . ?
Co1 N11 C18 C19 122.0(4) . . . . ?
O11 C16 C11 C17 -2.0(8) . . . . ?
O11 C16 C11 C12 -177.0(5) . . . . ?
O12 C15 C16 O11 -1.8(7) . . . . ?
O12 C15 C16 C11 178.4(4) . . . . ?
O12 C15 C14 C13 -179.9(5) . . . . ?
O32 C35 C36 O31 0.2(7) . . . . ?
O32 C35 C36 C31 -179.8(5) . . . . ?
O32 C35 C34 C33 179.9(6) . . . . ?
N31 C37 C31 C36 14.7(9) . . . . ?
N31 C37 C31 C32 -170.0(5) . . . . ?
N31 C38 C39 C40 -177.5(5) . . . . ?
N31 C38 C43 C44 -8.5(8) . . . . ?
N31 C38 C43 C42 176.2(5) . . . . ?
N11 C17 C11 C16 16.5(8) . . . . ?
N11 C17 C11 C12 -168.5(5) . . . . ?
N11 C18 C23 C24 -6.6(7) . . . . ?
N11 C18 C23 C22 177.6(5) . . . . ?
N11 C18 C19 C20 -178.1(5) . . . . ?
C37 N31 C38 C39 -49.1(7) . . . . ?
C37 N31 C38 C43 134.1(5) . . . . ?
C37 C31 C36 O31 -4.3(9) . . . . ?
C37 C31 C36 C35 175.7(5) . . . . ?
C37 C31 C32 C33 -177.2(6) . . . . ?
C31 C32 C33 C34 1.8(10) . . . . ?
C35 C34 C33 C32 -0.8(10) . . . . ?
C36 C31 C32 C33 -1.6(9) . . . . ?
C36 C35 C34 C33 -0.3(9) . . . . ?
C38 N31 C37 C31 -178.4(5) . . . . ?
C38 C39 C40 C41 1.8(9) . . . . ?
C38 C43 C44 O33 24.1(8) . . . . ?
C38 C43 C42 C41 0.8(8) . . . . ?
C17 N11 C18 C23 126.9(5) . . . . ?
C17 N11 C18 C19 -55.3(7) . . . . ?
C15 C16 C11 C17 177.9(5) . . . . ?
C15 C16 C11 C12 2.9(8) . . . . ?
C18 N11 C17 C11 -176.2(5) . . . . ?
C18 C23 C24 O13 60.2(6) . . . . ?
C18 C23 C22 C21 1.5(9) . . . . ?
C18 C19 C20 C21 -0.2(9) . . . . ?
C23 C18 C19 C20 -0.4(8) . . . . ?
C23 C22 C21 C20 -2.1(10) . . . . ?
C32 C31 C36 O31 -179.5(5) . . . . ?
C32 C31 C36 C35 0.5(8) . . . . ?
C39 C38 C43 C44 174.7(5) . . . . ?
C39 C38 C43 C42 -0.6(8) . . . . ?
C39 C40 C41 C42 -1.5(9) . . . . ?
C25 O12 C15 C16 167.4(4) . . . . ?
C25 O12 C15 C14 -12.8(7) . . . . ?
C16 C15 C14 C13 -0.2(8) . . . . ?
C19 C18 C23 C24 175.6(5) . . . . ?
C19 C18 C23 C22 -0.2(8) . . . . ?
C12 C13 C14 C15 0.3(9) . . . . ?
C24 C23 C22 C21 -174.4(5) . . . . ?
C11 C12 C13 C14 1.3(9) . . . . ?
C13 C12 C11 C17 -178.2(5) . . . . ?
C13 C12 C11 C16 -2.9(8) . . . . ?
C14 C15 C16 O11 178.4(5) . . . . ?
C14 C15 C16 C11 -1.4(8) . . . . ?
C34 C35 C36 O31 -179.6(5) . . . . ?
C34 C35 C36 C31 0.5(9) . . . . ?
C22 C23 C24 O13 -124.2(5) . . . . ?
C22 C21 C20 C19 1.4(9) . . . . ?
C43 C38 C39 C40 -0.7(8) . . . . ?
C44 C43 C42 C41 -174.9(5) . . . . ?
C40 C41 C42 C43 0.2(9) . . . . ?
C42 C43 C44 O33 -160.5(5) . . . . ?
C45 O32 C35 C36 166.0(6) . . . . ?
C45 O32 C35 C34 -14.2(9) . . . . ?
